data_4345994
loop_
_publ_author_name
'Roberto Della Pergola'
'Luigi Garlaschelli'
'Maria Carlotta Malatesta'
'Carlo Manassero'
'Mario Manassero'

_publ_section_title
;
 A Traditional Synthetic Method, and a New Structural Motif, for
 Molybdenum-Gold Clusters: Synthesis and Solid-State Structure of
 Au8{Mo(CO)5}4(PPh3)4
;
_journal_name_full 'Inorganic Chemistry'
_journal_page_first 8465
_journal_page_last 8467
_journal_paper_doi 10.1021/ic060524l
_journal_volume 45
_journal_year 2006
_chemical_formula_sum 'C92 H60 Au8 Mo4 O20 P4'
_chemical_formula_weight 3568.88
_space_group_IT_number 14
_space_group_name_Hall '-P 2yn'
_space_group_name_H-M_alt 'P 1 21/n 1'
_symmetry_cell_setting monoclinic
_symmetry_space_group_name_H-M 'P 1 21/n 1'
_cell_angle_alpha 90
_cell_angle_beta 91.11(1)
_cell_angle_gamma 90
_cell_formula_units_Z 4
_cell_length_a 16.910(1)
_cell_length_b 26.502(3)
_cell_length_c 21.427(2)
_cell_measurement_reflns_used 140
_cell_measurement_temperature 223
_cell_measurement_theta_max 23
_cell_measurement_theta_min 3
_cell_volume 9600.7(15)
_computing_cell_refinement 'SMART (Bruker)'
_computing_data_collection 'SMART (Bruker)'
_computing_data_reduction 'SAINT (Bruker)'
_computing_publication_material 'The Personal SDP (1991)'
_computing_structure_refinement ' Full-matrix least-squares  (The Personal SDP, 1991)'
_computing_structure_solution ' SHELXS-86  (Sheldrick, 1986) as implemented in The Personal SDP'
_diffrn_ambient_temperature 223
_diffrn_measurement_device 'SMART (Bruker)'
_diffrn_measurement_method omega
_diffrn_radiation_detector 'SMART CCD area detector'
_diffrn_radiation_monochromator graphite
_diffrn_radiation_source 'fine-focus sealed tube'
_diffrn_radiation_type Mo-K\a
_diffrn_radiation_wavelength 0.7107
_diffrn_reflns_limit_h_max 22
_diffrn_reflns_limit_h_min -22
_diffrn_reflns_limit_k_max 35
_diffrn_reflns_limit_k_min -35
_diffrn_reflns_limit_l_max 28
_diffrn_reflns_limit_l_min -28
_diffrn_reflns_reduction_process SAINT
_diffrn_reflns_theta_max 26.00
_diffrn_reflns_theta_min 3.00
_diffrn_standards_decay_% 0.00
_diffrn_standards_number 231
_exptl_absorpt_coefficient_mu 12.77
_exptl_absorpt_correction_T_max 1.000
_exptl_absorpt_correction_T_min 0.241
_exptl_absorpt_correction_type empirical
_exptl_absorpt_process_details '  SADABS'
_exptl_crystal_colour orange
_exptl_crystal_density_diffrn 2.469
_exptl_crystal_description plate
_exptl_crystal_F_000 6528
_exptl_crystal_size_max 0.422
_exptl_crystal_size_mid 0.282
_exptl_crystal_size_min 0.084
_refine_diff_density_max 2.96
_refine_diff_density_min -3.32
_refine_ls_goodness_of_fit_all 0.982
_refine_ls_goodness_of_fit_obs 0.982
_refine_ls_hydrogen_treatment noref
_refine_ls_matrix_type full
_refine_ls_number_constraints 0
_refine_ls_number_parameters 1153
_refine_ls_number_reflns 23881
_refine_ls_number_restraints 0
_refine_ls_R_factor_all 0.055
_refine_ls_R_factor_obs 0.055
_refine_ls_shift/esd_max 0.114
_refine_ls_shift/esd_mean 0.003
_refine_ls_structure_factor_coef Fsqd
_refine_ls_weighting_scheme calc
_refine_ls_wR_factor_obs 0.074
_cod_data_source_file ic060524lsi20060328_100917.cif
_cod_data_source_block compound_[Au8Mo4(CO)20(PPh3)4]
_cod_original_sg_symbol_H-M 'P 2(1)/n'
_cod_database_code 4345994
_diffrn_reflns_number_total 122720
_diffrn_reflns_number_independent 23881
_r_int 0.0713
_conventional_r1_(i>2\s(i)) 0.033
_reflections_with_i>2\s(i) 16303

loop_
_symmetry_equiv_pos_as_xyz
+x,+y,+z
1/2+x,1/2-y,1/2+z
-x,-y,-z
1/2-x,1/2+y,1/2-z

loop_
_atom_site_aniso_label
_atom_site_aniso_U_11
_atom_site_aniso_U_22
_atom_site_aniso_U_33
_atom_site_aniso_U_12
_atom_site_aniso_U_13
_atom_site_aniso_U_23
_atom_site_aniso_type_symbol
AU1 0.0267(1) 0.0203(1) 0.0321(1) -0.0060(1) 0.0013(1) -0.0018(1) AU
AU2 0.0241(1) 0.0206(1) 0.0228(1) -0.00166(9) 0.00444(9) 0.00239(9) AU
AU3 0.0225(1) 0.0213(1) 0.0279(1) 0.00241(9) -0.0024(1) 0.0011(1) AU
AU4 0.0251(1) 0.01614(9) 0.0232(1) 0.00193(9) 0.00301(9) 0.00133(9) AU
AU5 0.0301(1) 0.0224(1) 0.0236(1) 0.0020(1) -0.0019(1) 0.0035(1) AU
AU6 0.0238(1) 0.0204(1) 0.0255(1) -0.0023(1) 0.0064(1) -0.00142(9) AU
AU7 0.0321(1) 0.0293(1) 0.0290(1) -0.0056(1) 0.0081(1) -0.0088(1) AU
AU8 0.0284(1) 0.0184(1) 0.0302(1) -0.0038(1) 0.0062(1) -0.0032(1) AU
MO1 0.0302(3) 0.0374(3) 0.0224(3) -0.0041(2) 0.0010(2) 0.0103(2) MO
MO2 0.0261(3) 0.0201(2) 0.0193(2) -0.0024(2) -0.0005(2) -0.0017(2) MO
MO3 0.0216(3) 0.0214(2) 0.0229(2) -0.0027(2) 0.0023(2) -0.0009(2) MO
MO4 0.0208(3) 0.0255(3) 0.0408(3) -0.0004(2) 0.0046(2) -0.0021(2) MO
P1 0.0281(9) 0.0272(8) 0.0364(9) -0.0057(7) 0.0009(7) -0.0043(7) P
P2 0.0260(8) 0.0300(8) 0.0310(8) 0.0057(7) -0.0029(7) 0.0001(7) P
P3 0.0339(9) 0.0250(7) 0.0266(8) 0.0009(7) -0.0031(7) 0.0045(7) P
P4 0.040(1) 0.0342(9) 0.0271(8) 0.0053(8) 0.0076(8) -0.0041(7) P
O1 0.067(4) 0.284(8) 0.077(4) -0.055(5) -0.029(3) 0.109(4) O
O2 0.053(3) 0.046(3) 0.090(4) -0.005(3) -0.025(3) -0.017(3) O
O3 0.062(3) 0.048(3) 0.068(3) 0.010(3) 0.018(3) 0.020(3) O
O4 0.076(4) 0.045(3) 0.117(5) -0.022(3) -0.008(4) 0.040(3) O
O5 0.082(4) 0.094(4) 0.065(4) 0.007(4) 0.038(3) 0.008(4) O
O6 0.090(4) 0.075(3) 0.033(3) -0.030(3) 0.002(3) -0.018(3) O
O7 0.028(3) 0.076(4) 0.075(4) -0.005(3) -0.005(3) 0.013(3) O
O8 0.072(4) 0.037(3) 0.043(3) -0.009(3) 0.012(3) 0.008(2) O
O9 0.049(3) 0.080(4) 0.054(3) 0.022(3) 0.014(3) -0.003(3) O
O10 0.087(4) 0.028(2) 0.067(3) -0.010(3) -0.006(3) 0.001(3) O
O11 0.052(3) 0.078(3) 0.072(4) -0.036(3) -0.011(3) -0.010(3) O
O12 0.073(4) 0.062(3) 0.042(3) 0.027(3) 0.002(3) 0.016(3) O
O13 0.059(3) 0.037(2) 0.065(3) -0.014(2) 0.027(3) -0.019(2) O
O14 0.072(4) 0.027(2) 0.073(3) -0.011(3) -0.016(3) 0.018(2) O
O15 0.047(3) 0.094(4) 0.064(3) 0.003(3) 0.029(3) -0.024(3) O
O16 0.030(3) 0.083(4) 0.121(5) 0.011(3) -0.004(3) 0.012(4) O
O17 0.049(3) 0.083(4) 0.051(3) 0.003(3) -0.006(3) -0.014(3) O
O18 0.035(3) 0.035(3) 0.117(5) -0.010(2) 0.020(3) -0.006(3) O
O19 0.066(4) 0.052(3) 0.064(3) 0.015(3) 0.027(3) -0.004(3) O
O20 0.065(3) 0.025(2) 0.081(4) -0.006(2) 0.007(3) 0.006(3) O
C1 0.045(5) 0.115(7) 0.050(4) -0.022(5) -0.006(4) 0.041(4) C
C2 0.046(4) 0.051(4) 0.042(4) 0.008(4) -0.008(3) -0.011(4) C
C3 0.046(4) 0.036(3) 0.045(4) 0.001(3) -0.001(3) 0.020(3) C
C4 0.041(4) 0.054(4) 0.053(4) -0.008(4) -0.010(4) 0.015(4) C
C5 0.048(5) 0.071(5) 0.038(4) -0.006(4) 0.008(4) 0.006(4) C
C6 0.043(4) 0.045(4) 0.031(4) -0.013(3) -0.001(3) -0.004(3) C
C7 0.031(3) 0.038(3) 0.040(4) -0.008(3) -0.001(3) 0.006(3) C
C8 0.039(4) 0.032(3) 0.023(3) 0.000(3) 0.002(3) 0.000(3) C
C9 0.034(4) 0.037(3) 0.035(4) 0.005(3) 0.002(3) 0.002(3) C
C10 0.053(4) 0.028(3) 0.029(3) -0.011(3) -0.003(3) -0.002(3) C
C11 0.042(4) 0.045(4) 0.030(3) -0.009(3) 0.001(3) 0.000(3) C
C12 0.039(4) 0.032(3) 0.039(4) -0.004(3) 0.013(3) -0.002(3) C
C13 0.038(4) 0.026(3) 0.032(3) -0.014(3) 0.004(3) -0.002(3) C
C14 0.037(4) 0.033(3) 0.041(4) -0.010(3) -0.001(3) 0.001(3) C
C15 0.023(3) 0.041(4) 0.048(4) -0.002(3) 0.012(3) 0.003(3) C
C16 0.027(4) 0.038(4) 0.073(5) 0.000(3) 0.001(4) 0.005(4) C
C17 0.034(4) 0.036(4) 0.060(5) 0.000(3) -0.003(4) -0.002(4) C
C18 0.026(3) 0.032(3) 0.071(5) 0.004(3) 0.003(4) -0.013(3) C
C19 0.036(4) 0.031(3) 0.069(5) 0.013(3) 0.011(4) -0.008(4) C
C20 0.030(4) 0.047(4) 0.034(4) 0.000(3) 0.012(3) 0.007(3) C
C111 0.031(4) 0.036(3) 0.038(4) -0.006(3) 0.000(3) -0.002(3) C
C112 0.047(4) 0.054(4) 0.048(4) 0.006(4) 0.005(4) 0.008(4) C
C113 0.056(5) 0.076(5) 0.066(5) 0.018(5) 0.006(4) 0.026(5) C
C114 0.076(6) 0.068(5) 0.056(5) 0.001(5) -0.023(4) 0.019(4) C
C115 0.097(7) 0.068(5) 0.040(4) 0.018(5) -0.016(4) -0.001(4) C
C116 0.055(5) 0.055(4) 0.042(4) -0.007(4) -0.001(4) -0.002(4) C
C121 0.042(4) 0.023(3) 0.034(4) -0.003(3) 0.007(3) -0.001(3) C
C122 0.042(4) 0.033(3) 0.043(4) -0.005(3) 0.000(3) -0.010(3) C
C123 0.056(5) 0.058(5) 0.042(4) -0.007(4) 0.012(4) -0.003(4) C
C124 0.051(5) 0.039(4) 0.058(5) -0.006(4) 0.020(4) 0.001(4) C
C125 0.040(4) 0.049(4) 0.061(5) -0.016(4) 0.005(4) 0.006(4) C
C126 0.047(4) 0.059(4) 0.043(4) -0.026(4) 0.004(4) 0.003(4) C
C131 0.032(4) 0.027(3) 0.045(4) -0.011(3) 0.008(3) -0.003(3) C
C132 0.058(5) 0.036(4) 0.087(6) 0.001(4) -0.021(4) -0.023(4) C
C133 0.070(6) 0.042(4) 0.075(5) -0.004(4) 0.001(5) -0.027(4) C
C134 0.071(6) 0.038(4) 0.087(6) -0.003(4) 0.023(5) -0.017(4) C
C135 0.061(6) 0.059(5) 0.109(7) 0.015(5) -0.009(5) -0.035(5) C
C136 0.048(5) 0.049(4) 0.088(6) 0.005(4) 0.002(5) -0.027(4) C
C211 0.023(3) 0.053(4) 0.034(4) -0.004(3) 0.002(3) -0.007(3) C
C212 0.044(4) 0.051(4) 0.041(4) -0.008(4) 0.002(3) -0.001(4) C
C213 0.079(6) 0.057(4) 0.055(5) -0.035(4) 0.021(5) -0.011(4) C
C214 0.050(5) 0.100(6) 0.077(6) -0.047(4) 0.002(4) -0.016(5) C
C215 0.037(4) 0.155(9) 0.067(5) -0.012(6) -0.019(4) -0.026(6) C
C216 0.033(4) 0.079(5) 0.055(5) -0.008(4) -0.012(4) -0.005(4) C
C221 0.036(4) 0.034(3) 0.028(3) 0.013(3) -0.002(3) 0.007(3) C
C222 0.074(5) 0.039(4) 0.043(4) 0.010(4) 0.001(4) -0.006(4) C
C223 0.097(6) 0.032(4) 0.048(5) 0.017(4) 0.005(5) 0.003(4) C
C224 0.080(5) 0.058(4) 0.030(4) 0.038(4) 0.009(4) 0.005(3) C
C225 0.061(5) 0.057(4) 0.048(5) 0.029(4) 0.007(4) 0.003(4) C
C226 0.037(4) 0.056(4) 0.045(4) 0.017(3) 0.005(3) 0.005(4) C
C231 0.031(3) 0.034(3) 0.035(3) 0.009(3) -0.004(3) 0.001(3) C
C232 0.073(5) 0.054(4) 0.039(4) 0.030(4) -0.001(4) 0.001(4) C
C233 0.110(7) 0.055(4) 0.036(4) 0.040(4) -0.003(5) 0.004(4) C
C234 0.074(6) 0.063(5) 0.035(4) 0.013(5) 0.006(4) 0.004(4) C
C235 0.069(6) 0.053(4) 0.046(4) 0.016(4) 0.009(4) -0.009(4) C
C236 0.056(5) 0.036(4) 0.043(4) 0.014(3) 0.009(4) 0.005(3) C
C311 0.039(4) 0.031(3) 0.024(3) -0.009(3) -0.002(3) 0.003(3) C
C312 0.061(5) 0.031(3) 0.043(4) -0.004(4) 0.000(4) 0.008(3) C
C313 0.089(6) 0.030(4) 0.065(5) -0.017(4) 0.000(5) 0.012(4) C
C314 0.079(5) 0.054(4) 0.046(5) -0.037(4) 0.005(4) 0.006(4) C
C315 0.067(5) 0.047(4) 0.053(5) -0.015(4) 0.016(4) 0.000(4) C
C316 0.052(5) 0.046(4) 0.038(4) -0.006(4) 0.004(4) 0.003(3) C
C321 0.033(3) 0.013(3) 0.043(4) 0.000(3) -0.006(3) 0.001(3) C
C322 0.047(4) 0.041(4) 0.041(4) 0.007(3) -0.009(3) 0.003(3) C
C323 0.044(4) 0.040(4) 0.070(5) 0.001(4) -0.013(4) -0.002(4) C
C324 0.044(4) 0.028(3) 0.088(6) 0.013(3) 0.003(4) -0.009(4) C
C325 0.053(5) 0.048(4) 0.056(5) 0.012(4) 0.007(4) -0.006(4) C
C326 0.046(4) 0.044(4) 0.041(4) 0.014(3) -0.003(3) -0.003(3) C
C331 0.036(4) 0.031(3) 0.036(4) 0.004(3) -0.006(3) 0.001(3) C
C332 0.060(5) 0.037(4) 0.029(3) 0.000(4) -0.006(3) 0.003(3) C
C333 0.067(5) 0.049(4) 0.038(4) -0.001(4) -0.007(4) -0.004(4) C
C334 0.064(5) 0.041(4) 0.048(4) 0.003(4) -0.014(4) -0.014(3) C
C335 0.078(6) 0.030(4) 0.056(5) 0.004(4) -0.014(4) -0.002(4) C
C336 0.064(5) 0.031(3) 0.038(4) 0.004(3) -0.015(3) -0.001(3) C
C411 0.033(4) 0.042(4) 0.024(3) 0.000(3) 0.005(3) -0.002(3) C
C412 0.041(4) 0.045(4) 0.039(4) 0.009(3) 0.016(3) 0.007(3) C
C413 0.038(4) 0.038(4) 0.054(4) 0.002(3) 0.008(4) 0.015(3) C
C414 0.059(5) 0.033(4) 0.061(5) 0.010(4) 0.009(4) 0.002(4) C
C415 0.084(6) 0.042(4) 0.033(4) 0.014(4) 0.018(4) -0.007(3) C
C416 0.061(5) 0.038(4) 0.031(4) 0.013(3) 0.015(3) -0.005(3) C
C421 0.041(4) 0.049(4) 0.045(4) 0.018(3) -0.009(3) -0.012(3) C
C422 0.037(4) 0.041(4) 0.060(5) 0.004(3) -0.003(4) 0.000(4) C
C423 0.040(5) 0.049(5) 0.130(8) 0.002(4) -0.011(5) 0.007(5) C
C424 0.046(5) 0.075(6) 0.18(1) 0.000(5) -0.036(6) -0.037(7) C
C425 0.063(6) 0.177(9) 0.141(7) 0.051(6) -0.052(5) -0.105(6) C
C426 0.050(5) 0.165(9) 0.087(6) 0.047(5) -0.040(4) -0.063(6) C
C431 0.089(6) 0.042(4) 0.042(4) 0.033(4) 0.032(4) 0.005(3) C
C432 0.117(8) 0.047(4) 0.052(5) -0.025(5) 0.026(5) -0.002(4) C
C433 0.19(1) 0.062(6) 0.078(6) -0.024(7) 0.081(6) -0.004(5) C
C434 0.21(1) 0.091(6) 0.21(1) 0.094(6) 0.148(8) 0.100(6) C
C435 0.19(1) 0.310(8) 0.39(1) 0.187(7) 0.191(9) 0.322(6) C
C436 0.147(9) 0.235(8) 0.226(9) 0.129(7) 0.118(8) 0.196(6) C

loop_
_atom_site_label
_atom_site_fract_x
_atom_site_fract_y
_atom_site_fract_z
_atom_site_occupancy
_atom_site_U_iso_or_equiv
_atom_site_thermal_displace_type
_atom_site_type_symbol
AU1 0.37135(1) 0.045002(8) 0.25710(1) 1.00 0.02424(9) Uani AU
AU2 0.52207(1) 0.080670(8) 0.23134(1) 1.00 0.02423(8) Uani AU
AU3 0.68422(1) 0.087851(8) 0.21225(1) 1.00 0.02427(8) Uani AU
AU4 0.58566(1) 0.167075(8) 0.18051(1) 1.00 0.02356(8) Uani AU
AU5 0.51611(1) 0.251584(9) 0.12526(1) 1.00 0.02661(9) Uani AU
AU6 0.48406(1) 0.225683(8) 0.24798(1) 1.00 0.02413(8) Uani AU
AU7 0.43636(2) 0.222913(9) 0.37181(1) 1.00 0.0281(1) Uani AU
AU8 0.41796(1) 0.139158(8) 0.29766(1) 1.00 0.02542(9) Uani AU
MO1 0.48931(3) 0.05082(2) 0.35872(3) 1.00 0.0324(2) Uani MO
MO2 0.58130(3) 0.07631(2) 0.10322(2) 1.00 0.0203(2) Uani MO
MO3 0.63880(3) 0.26965(2) 0.21812(2) 1.00 0.0215(2) Uani MO
MO4 0.31249(3) 0.22376(2) 0.27649(3) 1.00 0.0298(2) Uani MO
P1 0.2658(1) 0.00113(6) 0.21272(8) 1.00 0.0275(6) Uani P
P2 0.8037(1) 0.06281(6) 0.25618(8) 1.00 0.0299(6) Uani P
P3 0.4556(1) 0.28112(6) 0.03488(8) 1.00 0.0293(6) Uani P
P4 0.4709(1) 0.24842(6) 0.47130(8) 1.00 0.0367(7) Uani P
O1 0.5765(4) 0.0199(4) 0.4834(3) 1.00 0.150(4) Uani O
O2 0.6001(3) 0.1470(2) 0.3863(3) 1.00 0.048(2) Uani O
O3 0.6216(3) -0.0187(2) 0.2978(3) 1.00 0.075(3) Uani O
O4 0.3953(4) -0.0528(2) 0.3634(3) 1.00 0.083(3) Uani O
O5 0.3432(4) 0.0915(2) 0.4380(3) 1.00 0.098(3) Uani O
O6 0.5637(4) 0.0332(2) -0.0325(2) 1.00 0.051(3) Uani O
O7 0.3934(3) 0.0891(2) 0.0969(3) 1.00 0.060(2) Uani O
O8 0.6269(3) 0.1755(2) 0.0267(2) 1.00 0.055(2) Uani O
O9 0.7536(3) 0.0362(2) 0.0760(3) 1.00 0.072(3) Uani O
O10 0.5612(4) -0.0367(2) 0.1539(3) 1.00 0.056(3) Uani O
O11 0.7840(3) 0.3382(2) 0.2538(3) 1.00 0.048(3) Uani O
O12 0.7195(3) 0.1954(2) 0.3191(2) 1.00 0.074(2) Uani O
O13 0.5431(3) 0.3349(2) 0.3154(2) 1.00 0.052(2) Uani O
O14 0.5940(3) 0.3671(2) 0.1374(3) 1.00 0.055(2) Uani O
O15 0.7492(3) 0.2247(2) 0.1124(3) 1.00 0.071(3) Uani O
O16 0.1510(3) 0.2666(2) 0.2241(3) 1.00 0.084(3) Uani O
O17 0.3411(3) 0.1915(2) 0.1341(2) 1.00 0.055(3) Uani O
O18 0.2175(3) 0.1214(2) 0.3005(3) 1.00 0.063(3) Uani O
O19 0.2455(3) 0.2481(2) 0.4127(3) 1.00 0.074(3) Uani O
O20 0.3706(3) 0.3388(2) 0.2701(3) 1.00 0.059(3) Uani O
C1 0.5424(5) 0.0301(4) 0.4387(4) 1.00 0.074(4) Uani C
C2 0.5584(4) 0.1143(3) 0.3721(3) 1.00 0.043(3) Uani C
C3 0.5759(4) 0.0095(2) 0.3167(3) 1.00 0.049(3) Uani C
C4 0.4260(4) -0.0145(3) 0.3585(4) 1.00 0.048(3) Uani C
C5 0.3977(5) 0.0793(3) 0.4087(3) 1.00 0.055(3) Uani C
C6 0.5673(4) 0.0489(3) 0.0167(3) 1.00 0.034(3) Uani C
C7 0.4603(4) 0.0871(2) 0.1028(3) 1.00 0.035(3) Uani C
C8 0.6086(4) 0.1430(2) 0.0579(3) 1.00 0.032(3) Uani C
C9 0.6950(4) 0.0537(2) 0.0903(3) 1.00 0.038(3) Uani C
C10 0.5657(4) 0.0051(2) 0.1386(3) 1.00 0.031(3) Uani C
C11 0.7307(4) 0.3131(3) 0.2408(3) 1.00 0.037(3) Uani C
C12 0.6868(4) 0.2191(2) 0.2834(3) 1.00 0.039(3) Uani C
C13 0.5749(4) 0.3085(2) 0.2827(3) 1.00 0.028(3) Uani C
C14 0.6077(4) 0.3293(2) 0.1625(3) 1.00 0.034(3) Uani C
C15 0.7066(4) 0.2391(3) 0.1490(3) 1.00 0.042(3) Uani C
C16 0.2097(4) 0.2513(3) 0.2436(4) 1.00 0.048(3) Uani C
C17 0.3349(4) 0.2039(3) 0.1859(4) 1.00 0.042(3) Uani C
C18 0.2560(4) 0.1560(2) 0.2907(4) 1.00 0.041(3) Uani C
C19 0.2750(4) 0.2401(2) 0.3653(4) 1.00 0.050(3) Uani C
C20 0.3540(4) 0.2967(3) 0.2702(3) 1.00 0.044(3) Uani C
C111 0.2089(4) 0.0323(2) 0.1503(3) 1.00 0.032(3) Uani C
C112 0.1454(5) 0.0633(3) 0.1646(4) 1.00 0.056(3) Uani C
C113 0.1006(5) 0.0862(3) 0.1190(4) 1.00 0.083(4) Uani C
C114 0.1188(5) 0.0799(3) 0.0568(4) 1.00 0.066(4) Uani C
C115 0.1837(6) 0.0503(3) 0.0411(4) 1.00 0.069(4) Uani C
C116 0.2292(5) 0.0276(3) 0.0867(4) 1.00 0.047(3) Uani C
C121 0.1891(4) -0.0173(2) 0.2670(3) 1.00 0.034(3) Uani C
C122 0.2008(4) -0.0121(2) 0.3308(3) 1.00 0.034(3) Uani C
C123 0.1408(5) -0.0277(3) 0.3719(4) 1.00 0.053(3) Uani C
C124 0.0720(5) -0.0478(3) 0.3496(4) 1.00 0.054(3) Uani C
C125 0.0597(4) -0.0539(3) 0.2858(4) 1.00 0.048(3) Uani C
C126 0.1181(4) -0.0387(3) 0.2456(3) 1.00 0.043(3) Uani C
C131 0.3015(4) -0.0576(2) 0.1797(3) 1.00 0.033(3) Uani C
C132 0.2580(5) -0.0868(3) 0.1375(4) 1.00 0.046(4) Uani C
C133 0.2881(5) -0.1313(3) 0.1133(4) 1.00 0.052(4) Uani C
C134 0.3606(5) -0.1485(3) 0.1321(4) 1.00 0.066(4) Uani C
C135 0.4035(5) -0.1215(3) 0.1743(5) 1.00 0.067(4) Uani C
C136 0.3761(5) -0.0756(3) 0.1976(4) 1.00 0.055(4) Uani C
C211 0.8801(4) 0.1112(3) 0.2585(3) 1.00 0.034(3) Uani C
C212 0.8677(4) 0.1559(3) 0.2250(3) 1.00 0.043(3) Uani C
C213 0.9267(5) 0.1930(3) 0.2250(4) 1.00 0.056(4) Uani C
C214 0.9946(5) 0.1863(4) 0.2579(4) 1.00 0.055(4) Uani C
C215 1.0064(5) 0.1424(4) 0.2928(4) 1.00 0.067(5) Uani C
C216 0.9496(4) 0.1051(3) 0.2940(4) 1.00 0.047(3) Uani C
C221 0.8429(4) 0.0124(2) 0.2080(3) 1.00 0.039(3) Uani C
C222 0.7986(5) -0.0305(3) 0.1985(4) 1.00 0.054(4) Uani C
C223 0.8242(6) -0.0686(3) 0.1577(4) 1.00 0.068(4) Uani C
C224 0.8945(5) -0.0616(3) 0.1260(3) 1.00 0.074(3) Uani C
C225 0.9385(5) -0.0185(3) 0.1338(4) 1.00 0.068(3) Uani C
C226 0.9130(4) 0.0180(3) 0.1752(3) 1.00 0.055(3) Uani C
C231 0.8007(4) 0.0369(2) 0.3354(3) 1.00 0.036(3) Uani C
C232 0.8321(5) -0.0098(3) 0.3518(3) 1.00 0.066(3) Uani C
C233 0.8232(6) -0.0289(3) 0.4113(4) 1.00 0.081(4) Uani C
C234 0.7845(5) -0.0014(3) 0.4558(4) 1.00 0.065(4) Uani C
C235 0.7553(5) 0.0464(3) 0.4406(4) 1.00 0.062(4) Uani C
C236 0.7627(5) 0.0652(3) 0.3802(3) 1.00 0.054(3) Uani C
C311 0.5136(4) 0.3306(2) -0.0022(3) 1.00 0.028(2) Uani C
C312 0.4829(5) 0.3778(3) -0.0157(3) 1.00 0.046(3) Uani C
C313 0.5337(5) 0.4133(3) -0.0447(4) 1.00 0.060(4) Uani C
C314 0.6106(5) 0.4016(3) -0.0578(4) 1.00 0.051(4) Uani C
C315 0.6406(5) 0.3558(3) -0.0437(4) 1.00 0.056(4) Uani C
C316 0.5930(5) 0.3197(3) -0.0154(3) 1.00 0.046(3) Uani C
C321 0.3603(4) 0.3097(2) 0.0504(3) 1.00 0.028(2) Uani C
C322 0.2992(4) 0.3132(3) 0.0047(3) 1.00 0.043(3) Uani C
C323 0.2280(4) 0.3346(3) 0.0201(4) 1.00 0.046(3) Uani C
C324 0.2145(5) 0.3532(3) 0.0784(4) 1.00 0.056(4) Uani C
C325 0.2736(5) 0.3506(3) 0.1239(4) 1.00 0.056(4) Uani C
C326 0.3459(4) 0.3279(3) 0.1100(3) 1.00 0.047(3) Uani C
C331 0.4385(4) 0.2354(2) -0.0274(3) 1.00 0.034(3) Uani C
C332 0.4297(5) 0.2489(3) -0.0902(3) 1.00 0.041(3) Uani C
C333 0.4126(5) 0.2136(3) -0.1357(3) 1.00 0.047(3) Uani C
C334 0.4048(5) 0.1627(3) -0.1186(4) 1.00 0.043(3) Uani C
C335 0.4152(5) 0.1485(3) -0.0570(4) 1.00 0.050(4) Uani C
C336 0.4325(5) 0.1848(2) -0.0115(3) 1.00 0.040(3) Uani C
C411 0.4286(4) 0.3099(2) 0.4887(3) 1.00 0.034(3) Uani C
C412 0.4329(4) 0.3462(3) 0.4411(3) 1.00 0.052(3) Uani C
C413 0.4161(4) 0.3965(3) 0.4548(3) 1.00 0.052(3) Uani C
C414 0.3931(5) 0.4103(3) 0.5128(4) 1.00 0.058(3) Uani C
C415 0.3850(5) 0.3756(3) 0.5594(3) 1.00 0.062(4) Uani C
C416 0.4041(5) 0.3248(3) 0.5473(3) 1.00 0.051(3) Uani C
C421 0.5742(4) 0.2638(3) 0.4869(3) 1.00 0.044(3) Uani C
C422 0.6260(4) 0.2684(3) 0.4380(4) 1.00 0.046(3) Uani C
C423 0.7001(5) 0.2895(3) 0.4476(5) 1.00 0.072(4) Uani C
C424 0.7223(5) 0.3038(4) 0.5078(6) 1.00 0.077(5) Uani C
C425 0.6700(6) 0.2964(4) 0.5569(5) 1.00 0.091(5) Uani C
C426 0.5977(5) 0.2777(4) 0.5479(4) 1.00 0.082(5) Uani C
C431 0.4370(5) 0.2039(3) 0.5296(4) 1.00 0.081(3) Uani C
C432 0.3548(6) 0.1978(3) 0.5371(4) 1.00 0.072(4) Uani C
C433 0.3270(8) 0.1607(4) 0.5778(5) 1.00 0.127(6) Uani C
C434 0.3752(8) 0.1311(4) 0.6095(6) 1.00 0.282(7) Uani C
C435 0.4535(9) 0.1378(5) 0.6046(7) 1.00 0.531(8) Uani C
C436 0.4844(8) 0.1741(5) 0.5624(6) 1.00 0.350(7) Uani C
H1 0.1326 0.0688 0.2080 1.00 0.0542 Uiso H
H2 0.0559 0.1070 0.1303 1.00 0.0725 Uiso H
H3 0.0867 0.0958 0.0243 1.00 0.0740 Uiso H
H4 0.1967 0.0458 -0.0024 1.00 0.0753 Uiso H
H5 0.2755 0.0083 0.0753 1.00 0.0557 Uiso H
H6 0.2498 0.0021 0.3473 1.00 0.0432 Uiso H
H7 0.1490 -0.0239 0.4166 1.00 0.0570 Uiso H
H8 0.0313 -0.0580 0.3784 1.00 0.0541 Uiso H
H9 0.0109 -0.0686 0.2697 1.00 0.0547 Uiso H
H10 0.1095 -0.0431 0.2010 1.00 0.0545 Uiso H
H11 0.2055 -0.0758 0.1246 1.00 0.0669 Uiso H
H12 0.2572 -0.1503 0.0828 1.00 0.0685 Uiso H
H13 0.3812 -0.1798 0.1154 1.00 0.0715 Uiso H
H14 0.4545 -0.1343 0.1886 1.00 0.0841 Uiso H
H15 0.4091 -0.0561 0.2263 1.00 0.0682 Uiso H
H16 0.8185 0.1612 0.2019 1.00 0.0497 Uiso H
H17 0.9186 0.2238 0.2012 1.00 0.0701 Uiso H
H18 1.0354 0.2120 0.2572 1.00 0.0829 Uiso H
H19 1.0553 0.1380 0.3166 1.00 0.0953 Uiso H
H20 0.9577 0.0751 0.3192 1.00 0.0616 Uiso H
H21 0.7492 -0.0346 0.2202 1.00 0.0575 Uiso H
H22 0.7933 -0.0991 0.1517 1.00 0.0652 Uiso H
H23 0.9128 -0.0877 0.0980 1.00 0.0616 Uiso H
H24 0.9867 -0.0136 0.1107 1.00 0.0605 Uiso H
H25 0.9447 0.0481 0.1815 1.00 0.0505 Uiso H
H26 0.8606 -0.0293 0.3211 1.00 0.0612 Uiso H
H27 0.8443 -0.0619 0.4217 1.00 0.0740 Uiso H
H28 0.7776 -0.0150 0.4974 1.00 0.0629 Uiso H
H29 0.7297 0.0666 0.4721 1.00 0.0616 Uiso H
H30 0.7413 0.0982 0.3696 1.00 0.0495 Uiso H
H31 0.4288 0.3864 -0.0058 1.00 0.0492 Uiso H
H32 0.5134 0.4465 -0.0554 1.00 0.0679 Uiso H
H33 0.6437 0.4266 -0.0775 1.00 0.0657 Uiso H
H34 0.6951 0.3480 -0.0532 1.00 0.0610 Uiso H
H35 0.6148 0.2868 -0.0049 1.00 0.0498 Uiso H
H36 0.3074 0.3007 -0.0373 1.00 0.0474 Uiso H
H37 0.1862 0.3364 -0.0114 1.00 0.0562 Uiso H

loop_
_atom_type_symbol
_atom_type_oxidation_number
_atom_type_number_in_cell
_atom_type_scat_dispersion_real
_atom_type_scat_dispersion_imag
_atom_type_scat_source
AU 0 32 -2.688 8.7980 'International Tables Vol IV Table 2.2A'
MO 0 16 -1.825 0.6880 'International Tables Vol IV Table 2.2A'
P 0 16 0.0900 0.0950 'International Tables Vol IV Table 2.2A'
O 0 80 0.0080 0.0060 'International Tables Vol IV Table 2.2A'
C 0 368 0.0020 0.0020 'International Tables Vol IV Table 2.2A'
H 0 240 0.0000 0.0000 'International Tables Vol IV Table 2.2A'

loop_
_geom_angle_atom_site_label_1
_geom_angle_atom_site_label_2
_geom_angle_atom_site_label_3
_geom_angle
_geom_angle_site_symmetry_1
_geom_angle_site_symmetry_2
_geom_angle_site_symmetry_3
_geom_angle_publ_flag
AU2 AU1 AU8 59.8(1) 1_555 1_555 1_555 yes
AU2 AU1 MO1 61.1(1) 1_555 1_555 1_555 yes
AU2 AU1 P1 142.1(1) 1_555 1_555 1_555 yes
AU8 AU1 MO1 62.0(1) 1_555 1_555 1_555 yes
AU8 AU1 P1 142.9(1) 1_555 1_555 1_555 yes
MO1 AU1 P1 147.1(1) 1_555 1_555 1_555 yes
AU1 AU2 AU3 163.7(1) 1_555 1_555 1_555 yes
AU1 AU2 AU4 136.4(1) 1_555 1_555 1_555 yes
AU1 AU2 AU8 59.5(1) 1_555 1_555 1_555 yes
AU1 AU2 MO1 61.9(1) 1_555 1_555 1_555 yes
AU1 AU2 MO2 120.1(1) 1_555 1_555 1_555 yes
AU3 AU2 AU4 59.6(1) 1_555 1_555 1_555 yes
AU3 AU2 AU8 132.6(1) 1_555 1_555 1_555 yes
AU3 AU2 MO1 111.3(1) 1_555 1_555 1_555 yes
AU3 AU2 MO2 60.8(1) 1_555 1_555 1_555 yes
AU4 AU2 AU8 89.7(1) 1_555 1_555 1_555 yes
AU4 AU2 MO1 132.8(1) 1_555 1_555 1_555 yes
AU4 AU2 MO2 61.5(1) 1_555 1_555 1_555 yes
AU8 AU2 MO1 62.2(1) 1_555 1_555 1_555 yes
AU8 AU2 MO2 137.3(1) 1_555 1_555 1_555 yes
MO1 AU2 MO2 160.1(1) 1_555 1_555 1_555 yes
AU2 AU3 AU4 59.8(1) 1_555 1_555 1_555 yes
AU2 AU3 MO2 62.3(1) 1_555 1_555 1_555 yes
AU2 AU3 P2 140.9(1) 1_555 1_555 1_555 yes
AU4 AU3 MO2 62.1(1) 1_555 1_555 1_555 yes
AU4 AU3 P2 147.0(1) 1_555 1_555 1_555 yes
MO2 AU3 P2 143.5(1) 1_555 1_555 1_555 yes
AU2 AU4 AU3 60.6(1) 1_555 1_555 1_555 yes
AU2 AU4 AU5 132.1(1) 1_555 1_555 1_555 yes
AU2 AU4 AU6 90.5(1) 1_555 1_555 1_555 yes
AU2 AU4 MO2 62.3(1) 1_555 1_555 1_555 yes
AU2 AU4 MO3 140.3(1) 1_555 1_555 1_555 yes
AU3 AU4 AU5 165.0(1) 1_555 1_555 1_555 yes
AU3 AU4 AU6 133.0(1) 1_555 1_555 1_555 yes
AU3 AU4 MO2 61.4(1) 1_555 1_555 1_555 yes
AU3 AU4 MO3 116.9(1) 1_555 1_555 1_555 yes
AU5 AU4 AU6 60.4(1) 1_555 1_555 1_555 yes
AU5 AU4 MO2 114.6(1) 1_555 1_555 1_555 yes
AU5 AU4 MO3 60.1(1) 1_555 1_555 1_555 yes
AU6 AU4 MO2 139.0(1) 1_555 1_555 1_555 yes
AU6 AU4 MO3 61.9(1) 1_555 1_555 1_555 yes
MO2 AU4 MO3 155.8(1) 1_555 1_555 1_555 yes
AU4 AU5 AU6 59.2(1) 1_555 1_555 1_555 yes
AU4 AU5 MO3 63.1(1) 1_555 1_555 1_555 yes
AU4 AU5 P3 143.7(1) 1_555 1_555 1_555 yes
AU6 AU5 MO3 62.6(1) 1_555 1_555 1_555 yes
AU6 AU5 P3 141.8(1) 1_555 1_555 1_555 yes
MO3 AU5 P3 145.3(1) 1_555 1_555 1_555 yes
AU4 AU6 AU5 60.4(1) 1_555 1_555 1_555 yes
AU4 AU6 AU7 132.9(1) 1_555 1_555 1_555 yes
AU4 AU6 AU8 89.7(1) 1_555 1_555 1_555 yes
AU4 AU6 MO3 62.8(1) 1_555 1_555 1_555 yes
AU4 AU6 MO4 136.1(1) 1_555 1_555 1_555 yes
AU5 AU6 AU7 166.2(1) 1_555 1_555 1_555 yes
AU5 AU6 AU8 130.9(1) 1_555 1_555 1_555 yes
AU5 AU6 MO3 60.5(1) 1_555 1_555 1_555 yes
AU5 AU6 MO4 114.0(1) 1_555 1_555 1_555 yes
AU7 AU6 AU8 59.1(1) 1_555 1_555 1_555 yes
AU7 AU6 MO3 119.4(1) 1_555 1_555 1_555 yes
AU7 AU6 MO4 60.2(1) 1_555 1_555 1_555 yes
AU8 AU6 MO3 141.0(1) 1_555 1_555 1_555 yes
AU8 AU6 MO4 60.3(1) 1_555 1_555 1_555 yes
MO3 AU6 MO4 157.6(1) 1_555 1_555 1_555 yes
AU6 AU7 AU8 60.1(1) 1_555 1_555 1_555 yes
AU6 AU7 MO4 63.1(1) 1_555 1_555 1_555 yes
AU6 AU7 P4 143.2(1) 1_555 1_555 1_555 yes
AU8 AU7 MO4 61.7(1) 1_555 1_555 1_555 yes
AU8 AU7 P4 142.9(1) 1_555 1_555 1_555 yes
MO4 AU7 P4 144.9(1) 1_555 1_555 1_555 yes
AU1 AU8 AU2 60.7(1) 1_555 1_555 1_555 yes
AU1 AU8 AU6 138.0(1) 1_555 1_555 1_555 yes
AU1 AU8 AU7 160.9(1) 1_555 1_555 1_555 yes
AU1 AU8 MO1 61.9(1) 1_555 1_555 1_555 yes
AU1 AU8 MO4 118.7(1) 1_555 1_555 1_555 yes
AU2 AU8 AU6 90.1(1) 1_555 1_555 1_555 yes
AU2 AU8 AU7 133.3(1) 1_555 1_555 1_555 yes
AU2 AU8 MO1 61.3(1) 1_555 1_555 1_555 yes
AU2 AU8 MO4 138.7(1) 1_555 1_555 1_555 yes
AU6 AU8 AU7 60.7(1) 1_555 1_555 1_555 yes
AU6 AU8 MO1 131.8(1) 1_555 1_555 1_555 yes
AU6 AU8 MO4 63.3(1) 1_555 1_555 1_555 yes
AU7 AU8 MO1 110.3(1) 1_555 1_555 1_555 yes
AU7 AU8 MO4 61.8(1) 1_555 1_555 1_555 yes
MO1 AU8 MO4 159.3(1) 1_555 1_555 1_555 yes
AU1 MO1 AU2 57.0(1) 1_555 1_555 1_555 yes
AU1 MO1 AU8 56.0(1) 1_555 1_555 1_555 yes
AU1 MO1 C1 155.8(3) 1_555 1_555 1_555 yes
AU1 MO1 C2 121.5(2) 1_555 1_555 1_555 yes
AU1 MO1 C3 97.3(2) 1_555 1_555 1_555 yes
AU1 MO1 C4 66.6(2) 1_555 1_555 1_555 yes
AU1 MO1 C5 84.1(2) 1_555 1_555 1_555 yes
AU2 MO1 AU8 56.5(1) 1_555 1_555 1_555 yes
AU2 MO1 C1 142.3(2) 1_555 1_555 1_555 yes
AU2 MO1 C2 78.0(2) 1_555 1_555 1_555 yes
AU2 MO1 C3 65.3(2) 1_555 1_555 1_555 yes
AU2 MO1 C4 109.9(2) 1_555 1_555 1_555 yes
AU2 MO1 C5 123.5(2) 1_555 1_555 1_555 yes
AU8 MO1 C1 141.0(3) 1_555 1_555 1_555 yes
AU8 MO1 C2 68.8(2) 1_555 1_555 1_555 yes
AU8 MO1 C3 121.5(2) 1_555 1_555 1_555 yes
AU8 MO1 C4 117.8(2) 1_555 1_555 1_555 yes
AU8 MO1 C5 68.2(2) 1_555 1_555 1_555 yes
C1 MO1 C2 82.0(3) 1_555 1_555 1_555 yes
C1 MO1 C3 85.3(3) 1_555 1_555 1_555 yes
C1 MO1 C4 89.8(3) 1_555 1_555 1_555 yes
C1 MO1 C5 89.1(3) 1_555 1_555 1_555 yes
C2 MO1 C3 95.1(3) 1_555 1_555 1_555 yes
C2 MO1 C4 171.6(3) 1_555 1_555 1_555 yes
C2 MO1 C5 93.4(3) 1_555 1_555 1_555 yes
C3 MO1 C4 85.7(3) 1_555 1_555 1_555 yes
C3 MO1 C5 169.0(3) 1_555 1_555 1_555 yes
C4 MO1 C5 84.9(3) 1_555 1_555 1_555 yes
AU2 MO2 AU3 56.9(1) 1_555 1_555 1_555 yes
AU2 MO2 AU4 56.2(1) 1_555 1_555 1_555 yes
AU2 MO2 C6 147.4(2) 1_555 1_555 1_555 yes
AU2 MO2 C7 69.1(2) 1_555 1_555 1_555 yes
AU2 MO2 C8 119.1(2) 1_555 1_555 1_555 yes
AU2 MO2 C9 118.5(2) 1_555 1_555 1_555 yes
AU2 MO2 C10 69.1(2) 1_555 1_555 1_555 yes
AU3 MO2 AU4 56.5(1) 1_555 1_555 1_555 yes
AU3 MO2 C6 147.4(2) 1_555 1_555 1_555 yes
AU3 MO2 C7 124.5(2) 1_555 1_555 1_555 yes
AU3 MO2 C8 98.7(2) 1_555 1_555 1_555 yes
AU3 MO2 C9 65.7(2) 1_555 1_555 1_555 yes
AU3 MO2 C10 83.0(2) 1_555 1_555 1_555 yes
AU4 MO2 C6 145.6(2) 1_555 1_555 1_555 yes
AU4 MO2 C7 84.4(2) 1_555 1_555 1_555 yes
AU4 MO2 C8 63.9(2) 1_555 1_555 1_555 yes
AU4 MO2 C9 107.8(2) 1_555 1_555 1_555 yes
AU4 MO2 C10 123.3(2) 1_555 1_555 1_555 yes
C6 MO2 C7 87.0(3) 1_555 1_555 1_555 yes
C6 MO2 C8 84.1(3) 1_555 1_555 1_555 yes
C6 MO2 C9 82.1(3) 1_555 1_555 1_555 yes
C6 MO2 C10 89.8(3) 1_555 1_555 1_555 yes
C7 MO2 C8 96.3(3) 1_555 1_555 1_555 yes
C7 MO2 C9 167.7(3) 1_555 1_555 1_555 yes
C7 MO2 C10 89.7(3) 1_555 1_555 1_555 yes
C8 MO2 C9 88.1(3) 1_555 1_555 1_555 yes
C8 MO2 C10 171.2(3) 1_555 1_555 1_555 yes
C9 MO2 C10 84.8(3) 1_555 1_555 1_555 yes
AU4 MO3 AU5 56.7(1) 1_555 1_555 1_555 yes
AU4 MO3 AU6 55.4(1) 1_555 1_555 1_555 yes
AU4 MO3 C11 145.9(2) 1_555 1_555 1_555 yes
AU4 MO3 C12 72.9(2) 1_555 1_555 1_555 yes
AU4 MO3 C13 118.8(2) 1_555 1_555 1_555 yes
AU4 MO3 C14 118.5(2) 1_555 1_555 1_555 yes
AU4 MO3 C15 67.3(2) 1_555 1_555 1_555 yes
AU5 MO3 AU6 56.9(1) 1_555 1_555 1_555 yes
AU5 MO3 C11 144.4(2) 1_555 1_555 1_555 yes
AU5 MO3 C12 128.3(2) 1_555 1_555 1_555 yes
AU5 MO3 C13 99.7(2) 1_555 1_555 1_555 yes
AU5 MO3 C14 63.4(2) 1_555 1_555 1_555 yes
AU5 MO3 C15 80.9(2) 1_555 1_555 1_555 yes
AU6 MO3 C11 150.4(2) 1_555 1_555 1_555 yes
AU6 MO3 C12 86.3(2) 1_555 1_555 1_555 yes
AU6 MO3 C13 64.5(2) 1_555 1_555 1_555 yes
AU6 MO3 C14 102.3(2) 1_555 1_555 1_555 yes
AU6 MO3 C15 120.7(2) 1_555 1_555 1_555 yes
C11 MO3 C12 85.2(3) 1_555 1_555 1_555 yes
C11 MO3 C13 87.9(3) 1_555 1_555 1_555 yes
C11 MO3 C14 83.4(3) 1_555 1_555 1_555 yes
C11 MO3 C15 87.7(3) 1_555 1_555 1_555 yes
C12 MO3 C13 94.2(3) 1_555 1_555 1_555 yes
C12 MO3 C14 168.3(3) 1_555 1_555 1_555 yes
C12 MO3 C15 90.8(3) 1_555 1_555 1_555 yes
C13 MO3 C14 82.7(3) 1_555 1_555 1_555 yes
C13 MO3 C15 173.1(3) 1_555 1_555 1_555 yes
C14 MO3 C15 91.5(3) 1_555 1_555 1_555 yes
AU6 MO4 AU7 56.7(1) 1_555 1_555 1_555 yes
AU6 MO4 AU8 56.3(1) 1_555 1_555 1_555 yes
AU6 MO4 C16 139.9(2) 1_555 1_555 1_555 yes
AU6 MO4 C17 67.2(2) 1_555 1_555 1_555 yes
AU6 MO4 C18 120.1(2) 1_555 1_555 1_555 yes
AU6 MO4 C19 120.3(2) 1_555 1_555 1_555 yes
AU6 MO4 C20 68.7(2) 1_555 1_555 1_555 yes
AU7 MO4 AU8 56.6(1) 1_555 1_555 1_555 yes
AU7 MO4 C16 149.6(2) 1_555 1_555 1_555 yes
AU7 MO4 C17 121.4(2) 1_555 1_555 1_555 yes
AU7 MO4 C18 102.7(2) 1_555 1_555 1_555 yes
AU7 MO4 C19 65.3(2) 1_555 1_555 1_555 yes
AU7 MO4 C20 79.1(2) 1_555 1_555 1_555 yes
AU8 MO4 C16 150.0(2) 1_555 1_555 1_555 yes
AU8 MO4 C17 79.9(2) 1_555 1_555 1_555 yes
AU8 MO4 C18 65.6(2) 1_555 1_555 1_555 yes
AU8 MO4 C19 102.5(2) 1_555 1_555 1_555 yes
AU8 MO4 C20 121.8(2) 1_555 1_555 1_555 yes
C16 MO4 C17 86.3(3) 1_555 1_555 1_555 yes
C16 MO4 C18 88.2(3) 1_555 1_555 1_555 yes
C16 MO4 C19 88.2(3) 1_555 1_555 1_555 yes
C16 MO4 C20 85.9(3) 1_555 1_555 1_555 yes
C17 MO4 C18 90.6(3) 1_555 1_555 1_555 yes
C17 MO4 C19 172.4(3) 1_555 1_555 1_555 yes
C17 MO4 C20 96.3(3) 1_555 1_555 1_555 yes
C18 MO4 C19 84.0(3) 1_555 1_555 1_555 yes
C18 MO4 C20 170.6(3) 1_555 1_555 1_555 yes
C19 MO4 C20 88.6(3) 1_555 1_555 1_555 yes
AU1 P1 C111 117.6(2) 1_555 1_555 1_555 yes
AU1 P1 C121 115.0(2) 1_555 1_555 1_555 yes
AU1 P1 C131 109.3(2) 1_555 1_555 1_555 yes
C111 P1 C121 102.5(3) 1_555 1_555 1_555 yes
C111 P1 C131 106.1(3) 1_555 1_555 1_555 yes
C121 P1 C131 105.3(3) 1_555 1_555 1_555 yes
AU3 P2 C211 115.0(2) 1_555 1_555 1_555 yes
AU3 P2 C221 107.8(2) 1_555 1_555 1_555 yes
AU3 P2 C231 116.4(2) 1_555 1_555 1_555 yes
C211 P2 C221 105.4(3) 1_555 1_555 1_555 yes
C211 P2 C231 105.7(3) 1_555 1_555 1_555 yes
C221 P2 C231 105.5(3) 1_555 1_555 1_555 yes
AU5 P3 C311 112.0(2) 1_555 1_555 1_555 yes
AU5 P3 C321 111.6(2) 1_555 1_555 1_555 yes
AU5 P3 C331 116.7(2) 1_555 1_555 1_555 yes
C311 P3 C321 105.4(3) 1_555 1_555 1_555 yes
C311 P3 C331 103.8(3) 1_555 1_555 1_555 yes
C321 P3 C331 106.4(3) 1_555 1_555 1_555 yes
AU7 P4 C411 111.0(2) 1_555 1_555 1_555 yes
AU7 P4 C421 117.5(2) 1_555 1_555 1_555 yes
AU7 P4 C431 111.6(3) 1_555 1_555 1_555 yes
C411 P4 C421 98.1(3) 1_555 1_555 1_555 yes
C411 P4 C431 108.1(3) 1_555 1_555 1_555 yes
C421 P4 C431 109.4(4) 1_555 1_555 1_555 yes
MO1 C1 O1 176.0(8) 1_555 1_555 1_555 yes
MO1 C2 O2 171.7(6) 1_555 1_555 1_555 yes
MO1 C3 O3 171.4(6) 1_555 1_555 1_555 yes
MO1 C4 O4 173.0(7) 1_555 1_555 1_555 yes
MO1 C5 O5 174.3(7) 1_555 1_555 1_555 yes
MO2 C6 O6 176.4(6) 1_555 1_555 1_555 yes
MO2 C7 O7 171.8(6) 1_555 1_555 1_555 yes
MO2 C8 O8 170.8(5) 1_555 1_555 1_555 yes
MO2 C9 O9 169.2(6) 1_555 1_555 1_555 yes
MO2 C10 O10 173.4(6) 1_555 1_555 1_555 yes
MO3 C11 O11 180.0(14) 1_555 1_555 1_555 yes
MO3 C12 O12 172.4(6) 1_555 1_555 1_555 yes
MO3 C13 O13 172.0(5) 1_555 1_555 1_555 yes
MO3 C14 O14 170.8(6) 1_555 1_555 1_555 yes
MO3 C15 O15 174.4(6) 1_555 1_555 1_555 yes
MO4 C16 O16 179.0(7) 1_555 1_555 1_555 yes
MO4 C17 O17 174.4(6) 1_555 1_555 1_555 yes
MO4 C18 O18 172.4(6) 1_555 1_555 1_555 yes
MO4 C19 O19 172.4(6) 1_555 1_555 1_555 yes
MO4 C20 O20 173.1(6) 1_555 1_555 1_555 yes
P1 C111 C112 120.2(5) 1_555 1_555 1_555 yes
P1 C111 C116 121.9(5) 1_555 1_555 1_555 yes
C112 C111 C116 117.8(6) 1_555 1_555 1_555 yes
C111 C112 C113 121.6(7) 1_555 1_555 1_555 yes
C112 C113 C114 120.2(8) 1_555 1_555 1_555 yes
C113 C114 C115 119.4(8) 1_555 1_555 1_555 yes
C114 C115 C116 120.7(8) 1_555 1_555 1_555 yes
C111 C116 C115 120.1(7) 1_555 1_555 1_555 yes
P1 C121 C122 120.9(5) 1_555 1_555 1_555 yes
P1 C121 C126 121.0(5) 1_555 1_555 1_555 yes
C122 C121 C126 118.1(6) 1_555 1_555 1_555 yes
C121 C122 C123 119.6(6) 1_555 1_555 1_555 yes
C122 C123 C124 120.9(7) 1_555 1_555 1_555 yes
C123 C124 C125 120.2(7) 1_555 1_555 1_555 yes
C124 C125 C126 119.0(7) 1_555 1_555 1_555 yes
C121 C126 C125 122.2(7) 1_555 1_555 1_555 yes
P1 C131 C132 123.6(5) 1_555 1_555 1_555 yes
P1 C131 C136 119.4(5) 1_555 1_555 1_555 yes
C132 C131 C136 117.0(6) 1_555 1_555 1_555 yes
C131 C132 C133 121.5(7) 1_555 1_555 1_555 yes
C132 C133 C134 120.6(8) 1_555 1_555 1_555 yes
C133 C134 C135 119.2(8) 1_555 1_555 1_555 yes
C134 C135 C136 121.5(8) 1_555 1_555 1_555 yes
C131 C136 C135 120.2(8) 1_555 1_555 1_555 yes
P2 C211 C212 118.9(5) 1_555 1_555 1_555 yes
P2 C211 C216 121.5(6) 1_555 1_555 1_555 yes
C212 C211 C216 119.6(7) 1_555 1_555 1_555 yes
C211 C212 C213 119.7(7) 1_555 1_555 1_555 yes
C212 C213 C214 120.5(8) 1_555 1_555 1_555 yes
C213 C214 C215 120.2(8) 1_555 1_555 1_555 yes
C214 C215 C216 120.9(8) 1_555 1_555 1_555 yes
C211 C216 C215 119.2(8) 1_555 1_555 1_555 yes
P2 C221 C222 119.1(5) 1_555 1_555 1_555 yes
P2 C221 C226 122.0(5) 1_555 1_555 1_555 yes
C222 C221 C226 118.5(6) 1_555 1_555 1_555 yes
C221 C222 C223 120.8(8) 1_555 1_555 1_555 yes
C222 C223 C224 118.8(7) 1_555 1_555 1_555 yes
C223 C224 C225 121.2(7) 1_555 1_555 1_555 yes
C224 C225 C226 119.0(7) 1_555 1_555 1_555 yes
C221 C226 C225 121.7(7) 1_555 1_555 1_555 yes
P2 C231 C232 123.4(5) 1_555 1_555 1_555 yes
P2 C231 C236 117.5(5) 1_555 1_555 1_555 yes
C232 C231 C236 119.1(6) 1_555 1_555 1_555 yes
C231 C232 C233 120.7(7) 1_555 1_555 1_555 yes
C232 C233 C234 120.5(7) 1_555 1_555 1_555 yes
C233 C234 C235 119.3(7) 1_555 1_555 1_555 yes
C234 C235 C236 120.2(7) 1_555 1_555 1_555 yes
C231 C236 C235 120.1(7) 1_555 1_555 1_555 yes
P3 C311 C312 122.5(5) 1_555 1_555 1_555 yes
P3 C311 C316 117.5(5) 1_555 1_555 1_555 yes
C312 C311 C316 120.0(6) 1_555 1_555 1_555 yes
C311 C312 C313 117.4(7) 1_555 1_555 1_555 yes
C312 C313 C314 121.6(7) 1_555 1_555 1_555 yes
C313 C314 C315 120.8(8) 1_555 1_555 1_555 yes
C314 C315 C316 119.8(8) 1_555 1_555 1_555 yes
C311 C316 C315 120.4(7) 1_555 1_555 1_555 yes
P3 C321 C322 122.6(5) 1_555 1_555 1_555 yes
P3 C321 C326 119.0(5) 1_555 1_555 1_555 yes
C322 C321 C326 118.4(6) 1_555 1_555 1_555 yes
C321 C322 C323 119.4(7) 1_555 1_555 1_555 yes
C322 C323 C324 122.1(7) 1_555 1_555 1_555 yes
C323 C324 C325 119.6(7) 1_555 1_555 1_555 yes
C324 C325 C326 119.5(7) 1_555 1_555 1_555 yes
C321 C326 C325 121.0(7) 1_555 1_555 1_555 yes
P3 C331 C332 123.1(5) 1_555 1_555 1_555 yes
P3 C331 C336 118.4(5) 1_555 1_555 1_555 yes
C332 C331 C336 118.5(6) 1_555 1_555 1_555 yes
C331 C332 C333 121.6(6) 1_555 1_555 1_555 yes
C332 C333 C334 119.1(7) 1_555 1_555 1_555 yes
C333 C334 C335 120.1(7) 1_555 1_555 1_555 yes
C334 C335 C336 119.9(6) 1_555 1_555 1_555 yes
C331 C336 C335 120.7(6) 1_555 1_555 1_555 yes
P4 C411 C412 116.1(5) 1_555 1_555 1_555 yes
P4 C411 C416 124.4(5) 1_555 1_555 1_555 yes
C412 C411 C416 118.8(6) 1_555 1_555 1_555 yes
C411 C412 C413 119.2(6) 1_555 1_555 1_555 yes
C412 C413 C414 120.9(7) 1_555 1_555 1_555 yes
C413 C414 C415 121.3(7) 1_555 1_555 1_555 yes
C414 C415 C416 118.8(7) 1_555 1_555 1_555 yes
C411 C416 C415 120.8(6) 1_555 1_555 1_555 yes
P4 C421 C422 120.0(5) 1_555 1_555 1_555 yes
P4 C421 C426 118.8(6) 1_555 1_555 1_555 yes
C422 C421 C426 120.6(7) 1_555 1_555 1_555 yes
C421 C422 C423 120.5(8) 1_555 1_555 1_555 yes
C422 C423 C424 118.5(9) 1_555 1_555 1_555 yes
C423 C424 C425 119.6(9) 1_555 1_555 1_555 yes
C424 C425 C426 122.4(10) 1_555 1_555 1_555 yes
C421 C426 C425 118.3(9) 1_555 1_555 1_555 yes
P4 C431 C432 118.4(6) 1_555 1_555 1_555 yes
P4 C431 C436 124.0(8) 1_555 1_555 1_555 yes
C432 C431 C436 117.4(9) 1_555 1_555 1_555 yes
C431 C432 C433 119.7(9) 1_555 1_555 1_555 yes
C432 C433 C434 121.9(12) 1_555 1_555 1_555 yes
C433 C434 C435 119.0(12) 1_555 1_555 1_555 yes
C434 C435 C436 120.8(13) 1_555 1_555 1_555 yes
C431 C436 C435 121.1(12) 1_555 1_555 1_555 yes

loop_
_geom_bond_atom_site_label_1
_geom_bond_atom_site_label_2
_geom_bond_distance
_geom_bond_site_symmetry_1
_geom_bond_site_symmetry_2
_geom_bond_publ_flag
AU1 AU2 2.784(1) 1_555 1_555 yes
AU1 AU8 2.753(1) 1_555 1_555 yes
AU1 MO1 2.928(1) 1_555 1_555 yes
AU1 P1 2.319(2) 1_555 1_555 yes
AU2 AU3 2.787(1) 1_555 1_555 yes
AU2 AU4 2.762(1) 1_555 1_555 yes
AU2 AU8 2.760(1) 1_555 1_555 yes
AU2 MO1 2.905(1) 1_555 1_555 yes
AU2 MO2 2.943(1) 1_555 1_555 yes
AU3 AU4 2.758(1) 1_555 1_555 yes
AU3 MO2 2.902(1) 1_555 1_555 yes
AU3 P2 2.309(2) 1_555 1_555 yes
AU4 AU5 2.783(1) 1_555 1_555 yes
AU4 AU6 2.748(1) 1_555 1_555 yes
AU4 MO2 2.921(1) 1_555 1_555 yes
AU4 MO3 2.970(1) 1_555 1_555 yes
AU5 AU6 2.781(1) 1_555 1_555 yes
AU5 MO3 2.886(1) 1_555 1_555 yes
AU5 P3 2.309(2) 1_555 1_555 yes
AU6 AU7 2.789(1) 1_555 1_555 yes
AU6 AU8 2.773(1) 1_555 1_555 yes
AU6 MO3 2.946(1) 1_555 1_555 yes
AU6 MO4 2.977(1) 1_555 1_555 yes
AU7 AU8 2.744(1) 1_555 1_555 yes
AU7 MO4 2.897(1) 1_555 1_555 yes
AU7 P4 2.301(2) 1_555 1_555 yes
AU8 MO1 2.930(1) 1_555 1_555 yes
AU8 MO4 2.895(1) 1_555 1_555 yes
MO1 C1 1.996(8) 1_555 1_555 yes
MO1 C2 2.065(7) 1_555 1_555 yes
MO1 C3 2.051(7) 1_555 1_555 yes
MO1 C4 2.034(8) 1_555 1_555 yes
MO1 C5 2.045(8) 1_555 1_555 yes
MO2 C6 2.001(7) 1_555 1_555 yes
MO2 C7 2.065(7) 1_555 1_555 yes
MO2 C8 2.072(6) 1_555 1_555 yes
MO2 C9 2.038(7) 1_555 1_555 yes
MO2 C10 2.052(6) 1_555 1_555 yes
MO3 C11 1.987(7) 1_555 1_555 yes
MO3 C12 2.090(7) 1_555 1_555 yes
MO3 C13 2.049(6) 1_555 1_555 yes
MO3 C14 2.043(7) 1_555 1_555 yes
MO3 C15 2.056(7) 1_555 1_555 yes
MO4 C16 2.001(7) 1_555 1_555 yes
MO4 C17 2.053(8) 1_555 1_555 yes
MO4 C18 2.059(7) 1_555 1_555 yes
MO4 C19 2.063(8) 1_555 1_555 yes
MO4 C20 2.062(7) 1_555 1_555 yes
P1 C111 1.830(7) 1_555 1_555 yes
P1 C121 1.826(7) 1_555 1_555 yes
P1 C131 1.819(6) 1_555 1_555 yes
P2 C211 1.821(7) 1_555 1_555 yes
P2 C221 1.821(6) 1_555 1_555 yes
P2 C231 1.832(7) 1_555 1_555 yes
P3 C311 1.828(6) 1_555 1_555 yes
P3 C321 1.817(6) 1_555 1_555 yes
P3 C331 1.822(7) 1_555 1_555 yes
P4 C411 1.821(7) 1_555 1_555 yes
P4 C421 1.820(7) 1_555 1_555 yes
P4 C431 1.819(8) 1_555 1_555 yes
O1 C1 1.141(10) 1_555 1_555 yes
O2 C2 1.155(9) 1_555 1_555 yes
O3 C3 1.153(9) 1_555 1_555 yes
O4 C4 1.147(9) 1_555 1_555 yes
O5 C5 1.170(10) 1_555 1_555 yes
O6 C6 1.135(8) 1_555 1_555 yes
O7 C7 1.137(8) 1_555 1_555 yes
O8 C8 1.139(8) 1_555 1_555 yes
O9 C9 1.141(9) 1_555 1_555 yes
O10 C10 1.159(8) 1_555 1_555 yes
O11 C11 1.150(9) 1_555 1_555 yes
O12 C12 1.126(8) 1_555 1_555 yes
O13 C13 1.134(8) 1_555 1_555 yes
O14 C14 1.157(8) 1_555 1_555 yes
O15 C15 1.141(9) 1_555 1_555 yes
O16 C16 1.143(9) 1_555 1_555 yes
O17 C17 1.163(9) 1_555 1_555 yes
O18 C18 1.148(8) 1_555 1_555 yes
O19 C19 1.160(10) 1_555 1_555 yes
O20 C20 1.149(8) 1_555 1_555 yes
C111 C112 1.391(10) 1_555 1_555 yes
C111 C116 1.418(10) 1_555 1_555 yes
C112 C113 1.366(12) 1_555 1_555 yes
C113 C114 1.385(12) 1_555 1_555 yes
C114 C115 1.394(13) 1_555 1_555 yes
C115 C116 1.371(12) 1_555 1_555 yes
C121 C122 1.383(9) 1_555 1_555 yes
C121 C126 1.398(10) 1_555 1_555 yes
C122 C123 1.419(11) 1_555 1_555 yes
C123 C124 1.358(11) 1_555 1_555 yes
C124 C125 1.388(11) 1_555 1_555 yes
C125 C126 1.384(11) 1_555 1_555 yes
C131 C132 1.389(10) 1_555 1_555 yes
C131 C136 1.395(10) 1_555 1_555 yes
C132 C133 1.390(11) 1_555 1_555 yes
C133 C134 1.360(12) 1_555 1_555 yes
C134 C135 1.354(13) 1_555 1_555 yes
C135 C136 1.398(12) 1_555 1_555 yes
C211 C212 1.398(10) 1_555 1_555 yes
C211 C216 1.397(10) 1_555 1_555 yes
C212 C213 1.401(11) 1_555 1_555 yes
C213 C214 1.346(12) 1_555 1_555 yes
C214 C215 1.397(14) 1_555 1_555 yes
C215 C216 1.378(13) 1_555 1_555 yes
C221 C222 1.376(10) 1_555 1_555 yes
C221 C226 1.398(10) 1_555 1_555 yes
C222 C223 1.409(11) 1_555 1_555 yes
C223 C224 1.394(12) 1_555 1_555 yes
C224 C225 1.370(11) 1_555 1_555 yes
C225 C226 1.385(11) 1_555 1_555 yes
C231 C232 1.391(10) 1_555 1_555 yes
C231 C236 1.387(10) 1_555 1_555 yes
C232 C233 1.383(11) 1_555 1_555 yes
C233 C234 1.377(12) 1_555 1_555 yes
C234 C235 1.395(11) 1_555 1_555 yes
C235 C236 1.395(11) 1_555 1_555 yes
C311 C312 1.383(9) 1_555 1_555 yes
C311 C316 1.408(10) 1_555 1_555 yes
C312 C313 1.424(11) 1_555 1_555 yes
C313 C314 1.370(13) 1_555 1_555 yes
C314 C315 1.347(11) 1_555 1_555 yes
C315 C316 1.397(11) 1_555 1_555 yes
C321 C322 1.413(10) 1_555 1_555 yes
C321 C326 1.390(10) 1_555 1_555 yes
C322 C323 1.376(10) 1_555 1_555 yes
C323 C324 1.367(12) 1_555 1_555 yes
C324 C325 1.384(11) 1_555 1_555 yes
C325 C326 1.401(11) 1_555 1_555 yes
C331 C332 1.399(9) 1_555 1_555 yes
C331 C336 1.388(9) 1_555 1_555 yes
C332 C333 1.377(10) 1_555 1_555 yes
C333 C334 1.404(10) 1_555 1_555 yes
C334 C335 1.381(11) 1_555 1_555 yes
C335 C336 1.396(10) 1_555 1_555 yes
C411 C412 1.404(9) 1_555 1_555 yes
C411 C416 1.389(9) 1_555 1_555 yes
C412 C413 1.393(10) 1_555 1_555 yes
C413 C414 1.359(11) 1_555 1_555 yes
C414 C415 1.367(11) 1_555 1_555 yes
C415 C416 1.409(10) 1_555 1_555 yes
C421 C422 1.384(11) 1_555 1_555 yes
C421 C426 1.406(12) 1_555 1_555 yes
C422 C423 1.383(11) 1_555 1_555 yes
C423 C424 1.390(16) 1_555 1_555 yes
C424 C425 1.401(16) 1_555 1_555 yes
C425 C426 1.329(14) 1_555 1_555 yes
C431 C432 1.411(14) 1_555 1_555 yes
C431 C436 1.317(15) 1_555 1_555 yes
C432 C433 1.401(13) 1_555 1_555 yes
C433 C434 1.314(16) 1_555 1_555 yes
C434 C435 1.342(20) 1_555 1_555 yes
C435 C436 1.427(19) 1_555 1_555 yes
